data_7207530
loop_
_publ_author_name
'Gurskiy, Stanislav I.'
'Tafeenko, Viktor A.'

_publ_section_title
;
 The luminescent properties of structures built from
 3-cyano-4-dicyanomethylene-5-oxo-4,5-dihydro-1H-pyrrole-2-olate and
 copper(I,II) cations
;
_journal_issue 8
_journal_name_full CrystEngComm
_journal_page_first 2721
_journal_paper_doi 10.1039/c2ce06238k
_journal_volume 14
_journal_year 2012
_chemical_formula_moiety 'C16 H10 Cu N8 O8, H2 O'
_chemical_formula_sum 'C16 H12 Cu N8 O9'
_chemical_formula_weight 523.88
_chemical_melting_point 440
_chemical_name_systematic
;
tetraaquabis(3-cyano-4-dicyanomethylene-5-oxo-4,5-dihydro-1H-pyrrol-2-
olato)copper(II) hydrate
;
_space_group_IT_number 2
_symmetry_cell_setting triclinic
_symmetry_space_group_name_Hall '-P 1'
_symmetry_space_group_name_H-M 'P -1'
_atom_sites_solution_hydrogens geom
_atom_sites_solution_primary direct
_atom_sites_solution_secondary difmap
_audit_creation_method SHELXL-97
_cell_angle_alpha 103.56(1)
_cell_angle_beta 97.73(1)
_cell_angle_gamma 101.01(1)
_cell_formula_units_Z 2
_cell_length_a 6.753(1)
_cell_length_b 11.707(2)
_cell_length_c 14.382(2)
_cell_measurement_reflns_used 25
_cell_measurement_temperature 290(2)
_cell_measurement_theta_max 38
_cell_measurement_theta_min 29
_cell_volume 1065.6(3)
_computing_cell_refinement 'CAD-4 Software (Enraf-Nonius, 1989'
_computing_data_collection 'CAD-4 Software (Enraf-Nonius, 1989'
_computing_data_reduction 'XCAD-4 (Harms & Wocadlo, 1995)'
_computing_molecular_graphics 'DIAMOND (Brandenburg, 2000; '
_computing_publication_material SHELXL-97
_computing_structure_refinement 'SHELXL-97 (Sheldrick, 1997)'
_computing_structure_solution 'SHELXS-97 (Sheldrick, 1997)'
_diffrn_ambient_temperature 290(2)
_diffrn_measured_fraction_theta_full 0.990
_diffrn_measured_fraction_theta_max 0.990
_diffrn_measurement_device_type 'Enraf-Nonius CAD-4 diffractometr'
_diffrn_measurement_method 'non-profiled omega scan'
_diffrn_radiation_monochromator graphite
_diffrn_radiation_source 'fine-focus sealed tube'
_diffrn_radiation_type CuK\a
_diffrn_radiation_wavelength 1.54184
_diffrn_reflns_av_R_equivalents 0.0240
_diffrn_reflns_av_sigmaI/netI 0.0520
_diffrn_reflns_limit_h_max 8
_diffrn_reflns_limit_h_min -8
_diffrn_reflns_limit_k_max 13
_diffrn_reflns_limit_k_min -14
_diffrn_reflns_limit_l_max 17
_diffrn_reflns_limit_l_min 0
_diffrn_reflns_number 4166
_diffrn_reflns_theta_full 69.97
_diffrn_reflns_theta_max 69.97
_diffrn_reflns_theta_min 3.22
_diffrn_standards_decay_% 0
_diffrn_standards_interval_time 120
_diffrn_standards_number 2
_exptl_absorpt_coefficient_mu 2.071
_exptl_absorpt_correction_T_max 0.4430
_exptl_absorpt_correction_T_min 0.0390
_exptl_absorpt_correction_type refdelf
_exptl_absorpt_process_details
;
(See: Walker, N. & Stuart, D. (1983) Acta Cryst. A39, 158-166)
;
_exptl_crystal_colour 'LIGHT GREEN'
_exptl_crystal_density_diffrn 1.632
_exptl_crystal_density_method 'not measured'
_exptl_crystal_description PRISM
_exptl_crystal_F_000 530
_exptl_crystal_size_max 0.08
_exptl_crystal_size_mid 0.05
_exptl_crystal_size_min 0.05
_refine_diff_density_max 0.359
_refine_diff_density_min -0.599
_refine_diff_density_rms 0.069
_refine_ls_extinction_method none
_refine_ls_goodness_of_fit_ref 1.029
_refine_ls_hydrogen_treatment refall
_refine_ls_matrix_type full
_refine_ls_number_parameters 354
_refine_ls_number_reflns 4006
_refine_ls_number_restraints 3
_refine_ls_restrained_S_all 1.028
_refine_ls_R_factor_all 0.0922
_refine_ls_R_factor_gt 0.0571
_refine_ls_shift/su_max 0.001
_refine_ls_shift/su_mean 0.000
_refine_ls_structure_factor_coef Fsqd
_refine_ls_weighting_details 'calc w=1/[\s^2^(Fo^2^)+(0.0688P)^2^+0.8437P] where P=(Fo^2^+2Fc^2^)/3'
_refine_ls_weighting_scheme calc
_refine_ls_wR_factor_gt 0.1331
_refine_ls_wR_factor_ref 0.1533
_reflns_number_gt 2781
_reflns_number_total 4006
_reflns_threshold_expression >2sigma(I)
_cod_data_source_file c2ce06238k.txt
_cod_data_source_block cu_yel
_cod_database_code 7207530

loop_
_symmetry_equiv_pos_as_xyz
'x, y, z'
'-x, -y, -z'

loop_
_atom_site_label
_atom_site_type_symbol
_atom_site_fract_x
_atom_site_fract_y
_atom_site_fract_z
_atom_site_U_iso_or_equiv
_atom_site_adp_type
_atom_site_occupancy
_atom_site_symmetry_multiplicity
_atom_site_calc_flag
_atom_site_refinement_flags
Cu1 Cu 0.22527(12) 0.14401(6) 0.16651(4) 0.0468(2) Uani 1 1 d .
O3 O 0.1713(7) 0.2921(3) 0.2391(3) 0.0635(11) Uani 1 1 d D
O4 O 0.2621(7) -0.0085(3) 0.0894(3) 0.0623(11) Uani 1 1 d .
O5 O 0.6029(7) 0.2193(4) 0.2217(3) 0.0636(11) Uani 1 1 d .
O6 O -0.1552(6) 0.0606(4) 0.1112(3) 0.0529(9) Uani 1 1 d .
O1 O 0.2194(5) 0.1223(3) -0.2156(2) 0.0486(8) Uani 1 1 d .
O2 O 0.2394(6) 0.5104(3) -0.2286(2) 0.0556(9) Uani 1 1 d .
N1 N 0.2295(6) 0.3078(3) -0.2471(3) 0.0437(9) Uani 1 1 d .
N2 N 0.2344(6) 0.2069(3) 0.0522(3) 0.0456(9) Uani 1 1 d .
N3 N 0.2618(7) 0.5003(4) 0.1556(3) 0.0556(11) Uani 1 1 d .
N4 N 0.2434(8) 0.7332(4) -0.0386(3) 0.0616(12) Uani 1 1 d .
C2 C 0.2293(7) 0.2312(4) -0.1869(3) 0.0390(9) Uani 1 1 d .
C3 C 0.2383(7) 0.3016(4) -0.0901(3) 0.0367(9) Uani 1 1 d .
C4 C 0.2422(6) 0.4215(4) -0.0911(3) 0.0356(9) Uani 1 1 d .
C5 C 0.2372(7) 0.4248(4) -0.1960(3) 0.0394(10) Uani 1 1 d .
C6 C 0.2355(7) 0.2504(4) -0.0116(3) 0.0378(9) Uani 1 1 d .
C7 C 0.2481(6) 0.5219(4) -0.0180(3) 0.0367(9) Uani 1 1 d .
C8 C 0.2553(7) 0.5125(3) 0.0794(3) 0.0384(9) Uani 1 1 d .
C9 C 0.2457(7) 0.6386(4) -0.0327(3) 0.0435(10) Uani 1 1 d .
O1A O 0.2132(5) 0.1824(3) 0.5507(2) 0.0481(8) Uani 1 1 d .
O2A O 0.2860(6) -0.1849(3) 0.5868(2) 0.0557(9) Uani 1 1 d .
N1A N 0.2525(6) 0.0084(3) 0.5936(3) 0.0423(9) Uani 1 1 d .
N2A N 0.2228(6) 0.0829(3) 0.2834(2) 0.0459(9) Uani 1 1 d .
N3A N 0.2778(8) -0.1953(4) 0.2008(3) 0.0619(12) Uani 1 1 d .
N4A N 0.3188(13) -0.4090(5) 0.4121(4) 0.116(3) Uani 1 1 d .
C2A C 0.2347(6) 0.0789(4) 0.5279(3) 0.0380(9) Uani 1 1 d .
C3A C 0.2467(6) 0.0057(4) 0.4350(3) 0.0358(9) Uani 1 1 d .
C4A C 0.2645(6) -0.1094(4) 0.4429(3) 0.0366(9) Uani 1 1 d .
C5A C 0.2688(7) -0.1054(4) 0.5486(3) 0.0418(10) Uani 1 1 d .
C6A C 0.2338(6) 0.0476(3) 0.3511(3) 0.0353(9) Uani 1 1 d .
C7A C 0.2793(7) -0.2100(4) 0.3755(3) 0.0424(10) Uani 1 1 d .
C8A C 0.2788(7) -0.2062(4) 0.2777(3) 0.0443(10) Uani 1 1 d .
C9A C 0.2991(10) -0.3204(4) 0.3983(4) 0.0641(15) Uani 1 1 d .
O7 O 0.2079(15) 0.3471(4) 0.4248(4) 0.150(3) Uani 1 1 d D
H1 H 0.222(8) 0.287(4) -0.302(4) 0.055(15) Uiso 1 1 d .
H11 H 0.244(7) 0.035(4) 0.651(3) 0.040(12) Uiso 1 1 d .
H3 H 0.179(9) 0.347(5) 0.226(4) 0.063(19) Uiso 1 1 d .
H31 H 0.190(12) 0.301(7) 0.3005(17) 0.12(3) Uiso 1 1 d D
H4 H 0.275(8) -0.059(5) 0.105(4) 0.046(16) Uiso 1 1 d .
H41 H 0.235(13) -0.022(8) 0.035(6) 0.14(4) Uiso 1 1 d .
H5 H 0.631(12) 0.213(6) 0.271(5) 0.10(3) Uiso 1 1 d .
H51 H 0.616(14) 0.288(8) 0.219(6) 0.15(4) Uiso 1 1 d .
H6 H -0.190(10) 0.014(6) 0.133(4) 0.08(2) Uiso 1 1 d .
H61 H -0.206(10) 0.121(6) 0.136(5) 0.09(2) Uiso 1 1 d .
H7 H 0.211(16) 0.313(8) 0.472(5) 0.17(3) Uiso 1 1 d D
H71 H 0.276(13) 0.420(4) 0.453(6) 0.17(3) Uiso 1 1 d D

loop_
_atom_site_aniso_label
_atom_site_aniso_U_11
_atom_site_aniso_U_22
_atom_site_aniso_U_33
_atom_site_aniso_U_23
_atom_site_aniso_U_13
_atom_site_aniso_U_12
Cu1 0.0547(5) 0.0455(4) 0.0433(3) 0.0147(3) 0.0102(3) 0.0145(3)
O3 0.089(3) 0.052(2) 0.057(2) 0.0187(17) 0.020(2) 0.025(2)
O4 0.092(3) 0.048(2) 0.0513(19) 0.0134(16) 0.011(2) 0.026(2)
O5 0.058(3) 0.071(3) 0.057(2) 0.0246(18) -0.0020(18) 0.003(2)
O6 0.055(3) 0.0481(19) 0.0572(19) 0.0142(16) 0.0125(17) 0.0143(18)
O1 0.052(2) 0.0433(16) 0.0475(15) 0.0080(12) 0.0120(15) 0.0065(15)
O2 0.063(3) 0.0569(19) 0.0531(17) 0.0229(15) 0.0107(16) 0.0175(18)
N1 0.042(3) 0.048(2) 0.0386(18) 0.0136(15) 0.0061(17) 0.0025(17)
N2 0.044(3) 0.0437(19) 0.0486(19) 0.0111(15) 0.0088(17) 0.0105(18)
N3 0.060(3) 0.054(2) 0.052(2) 0.0126(17) 0.008(2) 0.013(2)
N4 0.070(3) 0.053(2) 0.066(2) 0.0172(19) 0.018(2) 0.020(2)
C2 0.026(2) 0.044(2) 0.044(2) 0.0112(17) 0.0074(17) 0.0021(18)
C3 0.028(3) 0.044(2) 0.0368(18) 0.0091(16) 0.0050(17) 0.0066(18)
C4 0.017(2) 0.044(2) 0.0428(19) 0.0117(16) 0.0005(16) 0.0035(17)
C5 0.026(3) 0.049(2) 0.043(2) 0.0141(17) 0.0037(18) 0.0078(19)
C6 0.028(3) 0.038(2) 0.045(2) 0.0074(16) 0.0046(17) 0.0070(18)
C7 0.019(2) 0.042(2) 0.048(2) 0.0146(17) 0.0006(17) 0.0045(17)
C8 0.027(2) 0.0355(19) 0.049(2) 0.0071(16) 0.0039(18) 0.0057(17)
C9 0.032(3) 0.048(2) 0.052(2) 0.0135(18) 0.0097(19) 0.010(2)
O1A 0.046(2) 0.0517(17) 0.0482(15) 0.0109(13) 0.0113(14) 0.0153(15)
O2A 0.057(2) 0.0582(19) 0.0539(17) 0.0246(15) 0.0045(16) 0.0096(17)
N1A 0.035(2) 0.055(2) 0.0375(17) 0.0127(15) 0.0094(16) 0.0083(17)
N2A 0.044(3) 0.049(2) 0.0448(18) 0.0135(16) 0.0063(17) 0.0100(18)
N3A 0.068(3) 0.062(3) 0.057(2) 0.0130(19) 0.012(2) 0.020(2)
N4A 0.200(8) 0.051(3) 0.096(4) 0.019(3) 0.013(4) 0.035(4)
C2A 0.019(2) 0.052(2) 0.043(2) 0.0143(17) 0.0047(17) 0.0057(18)
C3A 0.021(2) 0.045(2) 0.0418(19) 0.0140(16) 0.0051(16) 0.0065(18)
C4A 0.021(2) 0.045(2) 0.0429(19) 0.0124(16) 0.0037(16) 0.0053(18)
C5A 0.023(3) 0.054(2) 0.047(2) 0.0171(19) 0.0022(18) 0.004(2)
C6A 0.022(2) 0.039(2) 0.043(2) 0.0082(16) 0.0068(17) 0.0064(17)
C7A 0.033(3) 0.043(2) 0.047(2) 0.0102(17) -0.0001(19) 0.0056(19)
C8A 0.036(3) 0.043(2) 0.050(2) 0.0063(18) 0.004(2) 0.011(2)
C9A 0.075(4) 0.045(3) 0.065(3) 0.008(2) 0.004(3) 0.011(3)
O7 0.310(10) 0.061(3) 0.066(3) 0.015(2) 0.021(4) 0.022(4)

loop_
_atom_type_symbol
_atom_type_description
_atom_type_scat_dispersion_real
_atom_type_scat_dispersion_imag
_atom_type_scat_source
C C 0.0181 0.0091 'International Tables Vol C Tables 4.2.6.8 and 6.1.1.4'
H H 0.0000 0.0000 'International Tables Vol C Tables 4.2.6.8 and 6.1.1.4'
Cu Cu -1.9646 0.5888 'International Tables Vol C Tables 4.2.6.8 and 6.1.1.4'
N N 0.0311 0.0180 'International Tables Vol C Tables 4.2.6.8 and 6.1.1.4'
O O 0.0492 0.0322 'International Tables Vol C Tables 4.2.6.8 and 6.1.1.4'

loop_
_geom_angle_atom_site_label_1
_geom_angle_atom_site_label_2
_geom_angle_atom_site_label_3
_geom_angle
O3 Cu1 O4 176.5(2)
O3 Cu1 N2 90.51(16)
O4 Cu1 N2 88.83(16)
O3 Cu1 N2A 89.19(16)
O4 Cu1 N2A 91.55(17)
N2 Cu1 N2A 178.62(17)
Cu1 O3 H3 127(5)
Cu1 O3 H31 114(5)
H3 O3 H31 114(7)
Cu1 O4 H4 128(4)
Cu1 O4 H41 118(7)
H4 O4 H41 113(7)
H5 O5 H51 114(8)
H6 O6 H61 107(6)
C5 N1 C2 111.9(4)
C5 N1 H1 124(4)
C2 N1 H1 124(4)
C6 N2 Cu1 175.4(4)
O1 C2 N1 124.1(4)
O1 C2 C3 128.4(4)
N1 C2 C3 107.5(4)
C6 C3 C4 128.8(4)
C6 C3 C2 122.0(4)
C4 C3 C2 109.2(3)
C7 C4 C3 131.5(4)
C7 C4 C5 122.5(4)
C3 C4 C5 106.0(3)
O2 C5 N1 126.9(4)
O2 C5 C4 127.7(4)
N1 C5 C4 105.4(3)
N2 C6 C3 179.0(5)
C4 C7 C8 119.5(3)
C4 C7 C9 124.0(4)
C8 C7 C9 116.4(4)
N3 C8 C7 177.1(4)
N4 C9 C7 175.9(5)
C5A N1A C2A 111.9(3)
C5A N1A H11 127(3)
C2A N1A H11 121(3)
C6A N2A Cu1 175.8(4)
O1A C2A N1A 123.7(4)
O1A C2A C3A 129.8(4)
N1A C2A C3A 106.5(4)
C6A C3A C4A 128.1(4)
C6A C3A C2A 122.2(4)
C4A C3A C2A 109.6(3)
C7A C4A C3A 131.8(4)
C7A C4A C5A 122.4(4)
C3A C4A C5A 105.8(3)
O2A C5A N1A 126.5(4)
O2A C5A C4A 127.4(4)
N1A C5A C4A 106.1(3)
N2A C6A C3A 179.2(4)
C4A C7A C8A 119.3(4)
C4A C7A C9A 123.5(4)
C8A C7A C9A 117.2(4)
N3A C8A C7A 175.5(5)
N4A C9A C7A 176.5(7)
H7 O7 H71 103(8)

loop_
_geom_bond_atom_site_label_1
_geom_bond_atom_site_label_2
_geom_bond_distance
Cu1 O3 1.930(4)
Cu1 O4 1.949(4)
Cu1 N2 1.956(4)
Cu1 N2A 1.976(3)
O3 H3 0.71(5)
O3 H31 0.85(2)
O4 H4 0.69(5)
O4 H41 0.75(8)
O5 H5 0.73(7)
O5 H51 0.80(9)
O6 H6 0.71(6)
O6 H61 0.86(7)
O1 C2 1.230(5)
O2 C5 1.200(5)
N1 C5 1.383(5)
N1 C2 1.385(5)
N1 H1 0.77(5)
N2 C6 1.149(5)
N3 C8 1.133(5)
N4 C9 1.134(6)
C2 C3 1.430(5)
C3 C6 1.397(5)
C3 C4 1.403(5)
C4 C7 1.371(6)
C4 C5 1.516(5)
C7 C8 1.426(5)
C7 C9 1.433(5)
O1A C2A 1.221(5)
O2A C5A 1.203(5)
N1A C5A 1.370(6)
N1A C2A 1.401(5)
N1A H11 0.82(4)
N2A C6A 1.143(5)
N3A C8A 1.142(6)
N4A C9A 1.129(7)
C2A C3A 1.430(6)
C3A C6A 1.403(5)
C3A C4A 1.404(5)
C4A C7A 1.369(6)
C4A C5A 1.506(5)
C7A C8A 1.417(6)
C7A C9A 1.432(6)
O7 H7 0.86(2)
O7 H71 0.86(2)

loop_
_geom_hbond_atom_site_label_D
_geom_hbond_atom_site_label_H
_geom_hbond_atom_site_label_A
_geom_hbond_distance_DH
_geom_hbond_distance_HA
_geom_hbond_distance_DA
_geom_hbond_angle_DHA
_geom_hbond_site_symmetry_A
O4 H41 O6 0.75(8) 2.01(8) 2.768(5) 179(10) 2
O4 H4 N3A 0.69(5) 2.34(5) 3.008(6) 161(5) .
O3 H31 O7 0.85(2) 1.72(3) 2.561(6) 168(8) .
O3 H3 N3 0.71(5) 2.27(6) 2.961(6) 164(6) .
N1 H1 O1A 0.77(5) 2.16(5) 2.911(5) 164(5) 1_554
N1A H11 O1 0.82(4) 2.00(4) 2.816(5) 171(4) 1_556
O7 H7 O1A 0.86(2) 2.12(4) 2.941(6) 162(9) .
O6 H6 O1 0.71(6) 2.19(6) 2.890(5) 167(7) 2
O6 H61 O5 0.86(7) 2.20(7) 3.020(6) 158(6) 1_455
O7 H71 N4A 0.86(2) 2.19(7) 2.865(7) 135(8) 1_565
